data_7102080
loop_
_publ_author_name
'Rosokha, Sergiy V.'
'Lu, Jianjiang'
'Rosokha, Tetyana Y.'
'Kochi, Jay K.'

_publ_section_title
;
 Halogen-bonded assembly of hybrid inorganic/organic 3D-networks from
 dibromocuprate salts and tetrabromomethane
;
_journal_coden_ASTM CHCOFS
_journal_issue 32
_journal_name_full
;
 Chemical Communications (Cambridge, United Kingdom)
;
_journal_page_first 3383
_journal_page_last 3385
_journal_paper_doi 10.1039/b705882a
_journal_year 2007
_chemical_formula_moiety 'C4 H12 N, Br3 Cu2'
_chemical_formula_sum 'C4 H12 Br3 Cu2 N'
_chemical_formula_weight 440.96
_space_group_IT_number 62
_symmetry_cell_setting orthorhombic
_symmetry_space_group_name_Hall '-P 2ac 2n'
_symmetry_space_group_name_H-M 'P n m a'
_atom_sites_solution_hydrogens geom
_atom_sites_solution_primary direct
_atom_sites_solution_secondary difmap
_audit_creation_method SHELXL-97
_cell_angle_alpha 90.00
_cell_angle_beta 90.00
_cell_angle_gamma 90.00
_cell_formula_units_Z 4
_cell_length_a 16.535(5)
_cell_length_b 6.558(2)
_cell_length_c 9.621(3)
_cell_measurement_reflns_used 3687
_cell_measurement_temperature 173(2)
_cell_measurement_theta_max 30.49
_cell_measurement_theta_min 2.45
_cell_volume 1043.2(5)
_computing_cell_refinement 'SAINT (Bruker, 2003)'
_computing_data_collection 'SMART (Bruker, 2003)'
_computing_data_reduction 'SAINT & SADABS (Bruker, 2003)'
_computing_molecular_graphics 'XP (Bruker, 1999)'
_computing_publication_material 'SHELXL, XCIF (Bruker, 1999)'
_computing_structure_refinement SHELXTL
_computing_structure_solution 'SHELXTL (Bruker, 2003)'
_diffrn_ambient_temperature 173(2)
_diffrn_measured_fraction_theta_full 0.975
_diffrn_measured_fraction_theta_max 0.975
_diffrn_measurement_device 'Bruker SMART'
_diffrn_measurement_method 'omega-scan, full sphere'
_diffrn_radiation_monochromator graphite
_diffrn_radiation_source 'fine-focus sealed tube'
_diffrn_radiation_type MoK\a
_diffrn_radiation_wavelength 0.71073
_diffrn_reflns_av_R_equivalents 0.0298
_diffrn_reflns_av_sigmaI/netI 0.0245
_diffrn_reflns_limit_h_max 17
_diffrn_reflns_limit_h_min -23
_diffrn_reflns_limit_k_max 9
_diffrn_reflns_limit_k_min -9
_diffrn_reflns_limit_l_max 13
_diffrn_reflns_limit_l_min -12
_diffrn_reflns_number 7673
_diffrn_reflns_theta_full 30.49
_diffrn_reflns_theta_max 30.49
_diffrn_reflns_theta_min 2.45
_diffrn_standards_decay_% 0
_diffrn_standards_interval_count 0
_diffrn_standards_interval_time 0
_diffrn_standards_number 0
_exptl_absorpt_coefficient_mu 15.504
_exptl_absorpt_correction_T_max 0.1475
_exptl_absorpt_correction_T_min 0.0479
_exptl_absorpt_correction_type multi-scan
_exptl_absorpt_process_details '(SADABS; Bruker, 2003)'
_exptl_crystal_colour colorless
_exptl_crystal_density_diffrn 2.808
_exptl_crystal_density_method 'not measured'
_exptl_crystal_description needle
_exptl_crystal_F_000 824
_exptl_crystal_size_max 0.30
_exptl_crystal_size_mid 0.15
_exptl_crystal_size_min 0.15
_refine_diff_density_max 0.699
_refine_diff_density_min -0.938
_refine_diff_density_rms 0.254
_refine_ls_extinction_method none
_refine_ls_goodness_of_fit_ref 1.100
_refine_ls_hydrogen_treatment constr
_refine_ls_matrix_type full
_refine_ls_number_parameters 58
_refine_ls_number_reflns 1679
_refine_ls_number_restraints 0
_refine_ls_restrained_S_all 1.100
_refine_ls_R_factor_all 0.0302
_refine_ls_R_factor_gt 0.0246
_refine_ls_shift/su_max 0.000
_refine_ls_shift/su_mean 0.000
_refine_ls_structure_factor_coef Fsqd
_refine_ls_weighting_details 'calc w=1/[\s^2^(Fo^2^)+(0.0340P)^2^+0.0000P] where P=(Fo^2^+2Fc^2^)/3'
_refine_ls_weighting_scheme calc
_refine_ls_wR_factor_gt 0.0577
_refine_ls_wR_factor_ref 0.0599
_reflns_number_gt 1452
_reflns_number_total 1679
_reflns_threshold_expression >2sigma(I)
_cod_data_source_file b705882a.txt
_cod_data_source_block III
_cod_depositor_comments
;
The following automatic conversions were performed:
'_symmetry_cell_setting' value 'Orthorhombic' changed to 'orthorhombic'
according to '/home/saulius/struct/CIF-dictionaries/cif_core.dic'
dictionary named 'cif_core.dic' version 2.4.1 from 2010-06-29.

Automatic conversion script
Id: cif_fix_enum 1527 2010-12-29 10:47:43Z saulius 
;
_cod_original_sg_symbol_H-M Pnma
_cod_database_code 7102080

loop_
_symmetry_equiv_pos_as_xyz
'x, y, z'
'-x+1/2, -y, z+1/2'
'-x, y+1/2, -z'
'x+1/2, -y+1/2, -z+1/2'
'-x, -y, -z'
'x-1/2, y, -z-1/2'
'x, -y-1/2, z'
'-x-1/2, y-1/2, z-1/2'

loop_
_atom_site_label
_atom_site_type_symbol
_atom_site_fract_x
_atom_site_fract_y
_atom_site_fract_z
_atom_site_U_iso_or_equiv
_atom_site_adp_type
_atom_site_occupancy
_atom_site_symmetry_multiplicity
_atom_site_calc_flag
_atom_site_refinement_flags
Br1 Br 0.042063(18) 0.2500 0.63103(3) 0.01988(9) Uani 1 2 d S
Br2 Br 0.17342(2) -0.2500 0.50368(3) 0.02638(10) Uani 1 2 d S
Br3 Br 0.10214(2) 0.2500 0.24939(3) 0.02758(10) Uani 1 2 d S
Cu1 Cu 0.07479(2) -0.00027(4) 0.43213(3) 0.03300(10) Uani 1 1 d .
C1 C 0.0665(2) 0.7500 1.0405(4) 0.0318(7) Uani 1 2 d S
H1A H 0.0246 0.7205 0.9713 0.048 Uiso 0.50 1 calc PR
H1B H 0.0564 0.8840 1.0821 0.048 Uiso 0.50 1 calc PR
H1C H 0.0653 0.6454 1.1133 0.048 Uiso 0.50 1 calc PR
C2 C 0.2126(2) 0.7500 1.0801(4) 0.0337(8) Uani 1 2 d S
H2A H 0.2646 0.7163 1.0370 0.051 Uiso 0.50 1 calc PR
H2B H 0.1997 0.6484 1.1515 0.051 Uiso 0.50 1 calc PR
H2C H 0.2159 0.8853 1.1230 0.051 Uiso 0.50 1 calc PR
C3 C 0.15513(19) 0.9354(3) 0.8831(3) 0.0374(6) Uani 1 1 d .
H3A H 0.1486 1.0574 0.9408 0.056 Uiso 1 1 calc R
H3B H 0.1131 0.9331 0.8113 0.056 Uiso 1 1 calc R
H3C H 0.2085 0.9376 0.8389 0.056 Uiso 1 1 calc R
N1 N 0.14783(17) 0.7500 0.9717(3) 0.0211(5) Uani 1 2 d S

loop_
_atom_site_aniso_label
_atom_site_aniso_U_11
_atom_site_aniso_U_22
_atom_site_aniso_U_33
_atom_site_aniso_U_23
_atom_site_aniso_U_13
_atom_site_aniso_U_12
Br1 0.02213(17) 0.01741(14) 0.02010(14) 0.000 -0.00119(11) 0.000
Br2 0.02316(18) 0.01979(15) 0.03618(19) 0.000 -0.00299(14) 0.000
Br3 0.0416(2) 0.01850(15) 0.02260(16) 0.000 0.00388(13) 0.000
Cu1 0.0376(2) 0.02581(16) 0.03555(19) 0.00475(11) -0.00012(15) 0.00333(12)
C1 0.0236(18) 0.0321(17) 0.0396(18) 0.000 0.0031(15) 0.000
C2 0.030(2) 0.0352(18) 0.0361(18) 0.000 -0.0118(15) 0.000
C3 0.0546(19) 0.0241(11) 0.0335(12) 0.0106(10) -0.0005(12) -0.0063(12)
N1 0.0258(15) 0.0180(11) 0.0196(11) 0.000 -0.0020(10) 0.000

loop_
_atom_type_symbol
_atom_type_description
_atom_type_scat_dispersion_real
_atom_type_scat_dispersion_imag
_atom_type_scat_source
C C 0.0033 0.0016 'International Tables Vol C Tables 4.2.6.8 and 6.1.1.4'
H H 0.0000 0.0000 'International Tables Vol C Tables 4.2.6.8 and 6.1.1.4'
N N 0.0061 0.0033 'International Tables Vol C Tables 4.2.6.8 and 6.1.1.4'
Cu Cu 0.3201 1.2651 'International Tables Vol C Tables 4.2.6.8 and 6.1.1.4'
Br Br -0.2901 2.4595 'International Tables Vol C Tables 4.2.6.8 and 6.1.1.4'

loop_
_geom_angle_atom_site_label_1
_geom_angle_atom_site_label_2
_geom_angle_atom_site_label_3
_geom_angle
_geom_angle_site_symmetry_1
_geom_angle_site_symmetry_3
Cu1 Br1 Cu1 79.07(3) . 7_565
Cu1 Br1 Cu1 65.311(19) . 5_556
Cu1 Br1 Cu1 112.504(18) 7_565 5_556
Cu1 Br1 Cu1 112.504(18) . 3_556
Cu1 Br1 Cu1 65.312(19) 7_565 3_556
Cu1 Br1 Cu1 77.92(3) 5_556 3_556
Cu1 Br2 Cu1 85.55(3) 7 .
Cu1 Br3 Cu1 84.23(3) 7_565 .
Br2 Cu1 Br3 122.38(2) . .
Br2 Cu1 Br1 111.25(2) . .
Br3 Cu1 Br1 98.34(3) . .
Br2 Cu1 Br1 98.12(2) . 5_556
Br3 Cu1 Br1 113.03(2) . 5_556
Br1 Cu1 Br1 114.688(19) . 5_556
Br2 Cu1 Cu1 117.75(2) . 5_556
Br3 Cu1 Cu1 119.87(2) . 5_556
Br1 Cu1 Cu1 57.797(14) . 5_556
Br1 Cu1 Cu1 56.891(19) 5_556 5_556
N1 C1 H1A 109.5 . .
N1 C1 H1B 109.5 . .
H1A C1 H1B 109.5 . .
N1 C1 H1C 109.5 . .
H1A C1 H1C 109.5 . .
H1B C1 H1C 109.5 . .
N1 C2 H2A 109.5 . .
N1 C2 H2B 109.5 . .
H2A C2 H2B 109.5 . .
N1 C2 H2C 109.5 . .
H2A C2 H2C 109.5 . .
H2B C2 H2C 109.5 . .
N1 C3 H3A 109.5 . .
N1 C3 H3B 109.5 . .
H3A C3 H3B 109.5 . .
N1 C3 H3C 109.5 . .
H3A C3 H3C 109.5 . .
H3B C3 H3C 109.5 . .
C3 N1 C3 109.4(3) 7_575 .
C3 N1 C2 109.95(18) 7_575 .
C3 N1 C2 109.95(18) . .
C3 N1 C1 109.00(18) 7_575 .
C3 N1 C1 109.00(18) . .
C2 N1 C1 109.5(3) . .

loop_
_geom_bond_atom_site_label_1
_geom_bond_atom_site_label_2
_geom_bond_distance
_geom_bond_site_symmetry_2
Br1 Cu1 2.5785(6) .
Br1 Cu1 2.5785(6) 7_565
Br1 Cu1 2.6047(7) 5_556
Br1 Cu1 2.6047(7) 3_556
Br2 Cu1 2.4115(6) 7
Br2 Cu1 2.4115(6) .
Br3 Cu1 2.4473(6) 7_565
Br3 Cu1 2.4473(6) .
Cu1 Br1 2.6047(7) 5_556
Cu1 Cu1 2.7968(9) 5_556
C1 N1 1.499(4) .
C1 H1A 0.9800 .
C1 H1B 0.9800 .
C1 H1C 0.9800 .
C2 N1 1.495(4) .
C2 H2A 0.9800 .
C2 H2B 0.9800 .
C2 H2C 0.9800 .
C3 N1 1.490(3) .
C3 H3A 0.9800 .
C3 H3B 0.9800 .
C3 H3C 0.9800 .
N1 C3 1.490(3) 7_575
